data_4105451
loop_
_publ_author_name
'Jan J. Weigand'
'Neil Burford'
'Reagan J. Davidson'
'T. Stanley Cameron'
'Patrick Seelheim'

_publ_contact_author_address
;
Institut fr Anorganische und Analytische Chemie
Corrensstrasse 30
WWU Mnster
D-48149 Mnster
Germany
;
_publ_contact_author_email jweigand@uni-muenster.de
_publ_contact_author_fax '+49 (251) 83-33108'
_publ_contact_author_name 'Jan J. Weigand'
_publ_contact_author_phone '+49 (251) 83-36074 '
_publ_section_title
;
 New Synthetic Procedures to Catena-Phosphorus Cations: Preparation and
 Dissociation of the First cyclo-Phosphino-halophosphonium Salts
;
_journal_name_full 'Journal of the American Chemical Society'
_journal_page_first 17943
_journal_page_last 17953
_journal_paper_doi 10.1021/ja907693f
_journal_volume 131
_journal_year 2009
_chemical_formula_moiety 'C24 H44 P4'
_chemical_formula_sum 'C24 H44 P4'
_chemical_formula_weight 456.47
_chemical_name_systematic
;
 ?
;
_space_group_IT_number 114
_symmetry_cell_setting tetragonal
_symmetry_space_group_name_Hall 'P -4 2n'
_symmetry_space_group_name_H-M 'P -4 21 c'
_atom_sites_solution_hydrogens geom
_atom_sites_solution_primary direct
_atom_sites_solution_secondary difmap
_audit_creation_method SHELXL-97
_audit_update_record
;
2009-02-18 # Formatted by publCIF
;
_cell_angle_alpha 90.00
_cell_angle_beta 90.00
_cell_angle_gamma 90.00
_cell_formula_units_Z 2
_cell_length_a 10.1235(2)
_cell_length_b 10.1235(2)
_cell_length_c 12.4110(5)
_cell_measurement_reflns_used 900
_cell_measurement_temperature 153(2)
_cell_measurement_theta_max 22.5
_cell_measurement_theta_min 1
_cell_volume 1271.94(6)
_computing_cell_refinement 'APEX2(Bruker AXS, 2007)'
_computing_data_collection 'APEX2(Bruker AXS, 2007)'
_computing_data_reduction 'SAINT,SADABS (Bruker AXS, 2007 )'
_computing_molecular_graphics
;
ORTEP3,L.J. Farrugia, J. Appl. Cryst. (1997) 30, 565
;
_computing_structure_refinement
;
SHELXL-97, G. M. Sheldrick, Acta Cryst. (2008) A64, 112-122
;
_computing_structure_solution
;
SHELXS-97 , G. M. Sheldrick, Acta Cryst. (2008) A64, 112-122
;
_diffrn_ambient_temperature 153(1)
_diffrn_detector_area_resol_mean 80
_diffrn_measured_fraction_theta_full 1.000
_diffrn_measured_fraction_theta_max 1.000
_diffrn_measurement_device_type 'CCD area detector'
_diffrn_measurement_method 'Omega and Phi scans'
_diffrn_radiation_monochromator graphite
_diffrn_radiation_source 'rotating anode'
_diffrn_radiation_type MoK\a
_diffrn_radiation_wavelength 0.71073
_diffrn_reflns_av_R_equivalents 0.0251
_diffrn_reflns_av_sigmaI/netI 0.0097
_diffrn_reflns_limit_h_max 13
_diffrn_reflns_limit_h_min -13
_diffrn_reflns_limit_k_max 13
_diffrn_reflns_limit_k_min -13
_diffrn_reflns_limit_l_max 17
_diffrn_reflns_limit_l_min -16
_diffrn_reflns_number 13577
_diffrn_reflns_theta_full 25.00
_diffrn_reflns_theta_max 29.07
_diffrn_reflns_theta_min 2.60
_exptl_absorpt_coefficient_mu 0.306
_exptl_absorpt_correction_T_max 0.9614
_exptl_absorpt_correction_T_min 0.9527
_exptl_absorpt_correction_type multi-scan
_exptl_absorpt_process_details
;
 Corrections were done with the SADABS program, utilizing the none merged
 raw data obtained from the integration process. Integration and final cell
 refinement were done with SAINT.

 SADABS reports ratio of Tmin/Tmax = 0.831224

;
_exptl_crystal_colour colourless
_exptl_crystal_density_diffrn 1.192
_exptl_crystal_description block
_exptl_crystal_F_000 496
_exptl_crystal_size_max 0.16
_exptl_crystal_size_mid 0.13
_exptl_crystal_size_min 0.13
_refine_diff_density_max 0.249
_refine_diff_density_min -0.123
_refine_diff_density_rms 0.035
_refine_ls_abs_structure_details 'Flack H D (1983), Acta Cryst. A39, 876-881'
_refine_ls_abs_structure_Flack 0.52(12)
_refine_ls_extinction_method none
_refine_ls_goodness_of_fit_ref 1.112
_refine_ls_hydrogen_treatment noref
_refine_ls_matrix_type full
_refine_ls_number_parameters 65
_refine_ls_number_reflns 981
_refine_ls_number_restraints 0
_refine_ls_restrained_S_all 1.112
_refine_ls_R_factor_all 0.0222
_refine_ls_R_factor_gt 0.0213
_refine_ls_shift/su_max 0.001
_refine_ls_shift/su_mean 0.000
_refine_ls_structure_factor_coef Fsqd
_refine_ls_weighting_details 'calc w=1/[\s2^(Fo2^)+(0.0332P)2^+0.2168P] where P=(Fo2^+2Fc2^)/3'
_refine_ls_weighting_scheme calc
_refine_ls_wR_factor_gt 0.0573
_refine_ls_wR_factor_ref 0.0583
_reflns_number_gt 955
_reflns_number_total 981
_reflns_threshold_expression >2sigma(I)
_cod_data_source_file ja907693f_si_003.cif
_cod_data_source_block sad
_cod_database_code 4105451

loop_
_symmetry_equiv_pos_as_xyz
'x, y, z'
'-x, -y, z'
'y, -x, -z'
'-y, x, -z'
'-x+1/2, y+1/2, -z+1/2'
'x+1/2, -y+1/2, -z+1/2'
'-y+1/2, -x+1/2, z+1/2'
'y+1/2, x+1/2, z+1/2'

loop_
_atom_site_label
_atom_site_type_symbol
_atom_site_fract_x
_atom_site_fract_y
_atom_site_fract_z
_atom_site_U_iso_or_equiv
_atom_site_adp_type
_atom_site_occupancy
_atom_site_symmetry_multiplicity
_atom_site_calc_flag
_atom_site_refinement_flags
C1 C 0.20693(13) 0.82948(13) 1.08901(11) 0.0185(2) Uani 1 1 d .
H1 H 0.1647 0.8568 1.1584 0.022 Uiso 1 1 calc R
C2 C 0.35053(13) 0.87708(14) 1.08765(12) 0.0233(3) Uani 1 1 d .
H2A H 0.3899 0.8584 1.0162 0.028 Uiso 1 1 calc R
H2B H 0.3528 0.9738 1.0992 0.028 Uiso 1 1 calc R
C3 C 0.43193(15) 0.80881(15) 1.17494(12) 0.0269(3) Uani 1 1 d .
H3A H 0.5248 0.8389 1.1704 0.032 Uiso 1 1 calc R
H3B H 0.3973 0.8337 1.2467 0.032 Uiso 1 1 calc R
C4 C 0.42681(15) 0.65932(15) 1.16243(13) 0.0269(3) Uani 1 1 d .
H4A H 0.4685 0.6337 1.0934 0.032 Uiso 1 1 calc R
H4B H 0.4772 0.6173 1.2216 0.032 Uiso 1 1 calc R
C5 C 0.28475(15) 0.61041(15) 1.16462(12) 0.0285(3) Uani 1 1 d .
H5A H 0.2463 0.6275 1.2366 0.034 Uiso 1 1 calc R
H5B H 0.2835 0.5138 1.1522 0.034 Uiso 1 1 calc R
C6 C 0.20060(14) 0.67873(13) 1.07884(12) 0.0248(3) Uani 1 1 d .
H6A H 0.1077 0.6495 1.0861 0.030 Uiso 1 1 calc R
H6B H 0.2321 0.6523 1.0065 0.030 Uiso 1 1 calc R
P P 0.11497(3) 0.90570(3) 0.97429(3) 0.01771(10) Uani 1 1 d .

loop_
_atom_site_aniso_label
_atom_site_aniso_U_11
_atom_site_aniso_U_22
_atom_site_aniso_U_33
_atom_site_aniso_U_23
_atom_site_aniso_U_13
_atom_site_aniso_U_12
C1 0.0162(6) 0.0182(6) 0.0211(6) 0.0005(5) -0.0008(5) 0.0017(5)
C2 0.0190(6) 0.0193(6) 0.0316(7) 0.0027(5) -0.0034(5) -0.0017(5)
C3 0.0198(6) 0.0265(7) 0.0344(7) 0.0011(6) -0.0069(6) -0.0006(6)
C4 0.0217(7) 0.0268(7) 0.0321(7) 0.0043(6) -0.0030(6) 0.0058(6)
C5 0.0263(7) 0.0222(7) 0.0372(7) 0.0087(6) -0.0056(6) -0.0002(6)
C6 0.0228(6) 0.0186(6) 0.0330(7) 0.0042(6) -0.0058(6) -0.0016(5)
P 0.01643(16) 0.01665(16) 0.02006(16) 0.00018(13) -0.00005(13) 0.00080(11)

loop_
_atom_type_symbol
_atom_type_description
_atom_type_scat_dispersion_real
_atom_type_scat_dispersion_imag
_atom_type_scat_source
C C 0.0033 0.0016 'International Tables Vol C Tables 4.2.6.8 and 6.1.1.4'
H H 0.0000 0.0000 'International Tables Vol C Tables 4.2.6.8 and 6.1.1.4'
P P 0.1023 0.0942 'International Tables Vol C Tables 4.2.6.8 and 6.1.1.4'

loop_
_geom_angle_atom_site_label_1
_geom_angle_atom_site_label_2
_geom_angle_atom_site_label_3
_geom_angle
_geom_angle_site_symmetry_1
_geom_angle_site_symmetry_3
C2 C1 C6 110.61(11) . .
C2 C1 P 109.55(9) . .
C6 C1 P 109.12(9) . .
C2 C1 H1 109.2 . .
C6 C1 H1 109.2 . .
P C1 H1 109.2 . .
C3 C2 C1 111.23(11) . .
C3 C2 H2A 109.4 . .
C1 C2 H2A 109.4 . .
C3 C2 H2B 109.4 . .
C1 C2 H2B 109.4 . .
H2A C2 H2B 108.0 . .
C4 C3 C2 111.06(13) . .
C4 C3 H3A 109.4 . .
C2 C3 H3A 109.4 . .
C4 C3 H3B 109.4 . .
C2 C3 H3B 109.4 . .
H3A C3 H3B 108.0 . .
C5 C4 C3 110.73(13) . .
C5 C4 H4A 109.5 . .
C3 C4 H4A 109.5 . .
C5 C4 H4B 109.5 . .
C3 C4 H4B 109.5 . .
H4A C4 H4B 108.1 . .
C4 C5 C6 111.53(12) . .
C4 C5 H5A 109.3 . .
C6 C5 H5A 109.3 . .
C4 C5 H5B 109.3 . .
C6 C5 H5B 109.3 . .
H5A C5 H5B 108.0 . .
C5 C6 C1 111.70(12) . .
C5 C6 H6A 109.3 . .
C1 C6 H6A 109.3 . .
C5 C6 H6B 109.3 . .
C1 C6 H6B 109.3 . .
H6A C6 H6B 107.9 . .
C1 P P 102.55(5) . 3_467
C1 P P 102.81(5) . 4_667
P P P 85.271(9) 3_467 4_667

loop_
_geom_bond_atom_site_label_1
_geom_bond_atom_site_label_2
_geom_bond_distance
_geom_bond_site_symmetry_2
C1 C2 1.5316(18) .
C1 C6 1.5327(18) .
C1 P 1.8680(13) .
C1 H1 1.0000 .
C2 C3 1.5265(19) .
C2 H2A 0.9900 .
C2 H2B 0.9900 .
C3 C4 1.522(2) .
C3 H3A 0.9900 .
C3 H3B 0.9900 .
C4 C5 1.521(2) .
C4 H4A 0.9900 .
C4 H4B 0.9900 .
C5 C6 1.5289(19) .
C5 H5A 0.9900 .
C5 H5B 0.9900 .
C6 H6A 0.9900 .
C6 H6B 0.9900 .
P P 2.2224(5) 3_467
P P 2.2224(5) 4_667
